data_7011798
loop_
_publ_author_name
'Kim, Yong-Joo'
'Joo, Young-Seon'
'Han, Jin-Taek'
'Han, Won Seok'
'Lee, Soon W.'

_publ_section_title
;
 Synthesis, structures and properties of bis(carbodiimido) complexes of
 Ni(ii), Pd(ii) and Pt(ii)
;
_journal_issue 18
_journal_name_full 'Journal of the Chemical Society, Dalton Transactions'
_journal_page_first 3611
_journal_paper_doi 10.1039/b204179k
_journal_year 2002
_chemical_formula_sum 'C14 H12 N2 O S'
_chemical_formula_weight 256.32
_chemical_name_systematic
; 
? 
;
_space_group_IT_number 7
_symmetry_cell_setting monoclinic
_symmetry_space_group_name_Hall 'P -2yc'
_symmetry_space_group_name_H-M 'P 1 c 1'
_atom_sites_solution_hydrogens geom
_atom_sites_solution_primary direct
_atom_sites_solution_secondary difmap
_audit_creation_method SHELXL-97
_cell_angle_alpha 90.00
_cell_angle_beta 105.825(17)
_cell_angle_gamma 90.00
_cell_formula_units_Z 4
_cell_length_a 8.0852(18)
_cell_length_b 11.637(2)
_cell_length_c 14.389(3)
_cell_measurement_reflns_used 23
_cell_measurement_temperature 293(2)
_cell_measurement_theta_max 15.90
_cell_measurement_theta_min 4.83
_cell_volume 1302.5(5)
_computing_cell_refinement 'Siemens XSCANS'
_computing_data_collection 'Siemens XSCANS'
_computing_data_reduction 'Siemens SHELXTL'
_computing_molecular_graphics 'Siemens SHELXTL'
_computing_publication_material 'Siemens SHELXTL'
_computing_structure_refinement 'Siemens SHELXTL'
_computing_structure_solution 'Siemens SHELXTL'
_diffrn_ambient_temperature 293(2)
_diffrn_measured_fraction_theta_full 0.908
_diffrn_measured_fraction_theta_max 0.908
_diffrn_measurement_device 'Siemens P4'
_diffrn_measurement_method '\w scans'
_diffrn_radiation_monochromator graphite
_diffrn_radiation_source 'sealed tube'
_diffrn_radiation_type MoK\a
_diffrn_radiation_wavelength 0.71073
_diffrn_reflns_av_R_equivalents 0.0000
_diffrn_reflns_av_sigmaI/netI 0.0513
_diffrn_reflns_limit_h_max 9
_diffrn_reflns_limit_h_min 0
_diffrn_reflns_limit_k_max 13
_diffrn_reflns_limit_k_min 0
_diffrn_reflns_limit_l_max 16
_diffrn_reflns_limit_l_min -17
_diffrn_reflns_number 2240
_diffrn_reflns_theta_full 25.00
_diffrn_reflns_theta_max 25.00
_diffrn_reflns_theta_min 2.29
_diffrn_standards_interval_count 97
_diffrn_standards_number 3
_exptl_absorpt_coefficient_mu 0.237
_exptl_absorpt_correction_T_max 0.7974
_exptl_absorpt_correction_T_min 0.4043
_exptl_absorpt_correction_type empirical
_exptl_crystal_colour 'COLORLESS         '
_exptl_crystal_density_diffrn 1.307
_exptl_crystal_density_method 'not measured'
_exptl_crystal_description 'BLOCK             '
_exptl_crystal_F_000 536
_exptl_crystal_size_max 0.26
_exptl_crystal_size_mid 0.24
_exptl_crystal_size_min 0.22
_refine_diff_density_max 0.476
_refine_diff_density_min -0.433
_refine_diff_density_rms 0.076
_refine_ls_abs_structure_details 'Flack H D (1983), Acta Cryst. A39, 876-881'
_refine_ls_abs_structure_Flack 0.1(4)
_refine_ls_extinction_method none
_refine_ls_goodness_of_fit_ref 1.022
_refine_ls_hydrogen_treatment mixed
_refine_ls_matrix_type full
_refine_ls_number_parameters 325
_refine_ls_number_reflns 2240
_refine_ls_number_restraints 2
_refine_ls_restrained_S_all 1.021
_refine_ls_R_factor_all 0.1323
_refine_ls_R_factor_gt 0.0824
_refine_ls_shift/su_max 0.556
_refine_ls_shift/su_mean 0.094
_refine_ls_structure_factor_coef Fsqd
_refine_ls_weighting_details 'calc w=1/[\s^2^(Fo^2^)+(0.1808P)^2^+0.0000P] where P=(Fo^2^+2Fc^2^)/3'
_refine_ls_weighting_scheme calc
_refine_ls_wR_factor_gt 0.2218
_refine_ls_wR_factor_ref 0.2710
_reflns_number_gt 1275
_reflns_number_total 2240
_reflns_threshold_expression >2sigma(I)
_cod_data_source_file b204179k.txt
_cod_data_source_block 2s
_cod_depositor_comments
;
The following automatic conversions were performed:
'_symmetry_cell_setting' value 'Monoclinic' changed to 'monoclinic'
according to '/home/saulius/struct/CIF-dictionaries/cif_core.dic'
dictionary named 'cif_core.dic' version 2.4.1 from 2010-06-29.

Automatic conversion script
Id: cif_fix_enum 1527 2010-12-29 10:47:43Z saulius 
;
_cod_original_cell_volume 1302.4(5)
_cod_original_sg_symbol_H-M 'Pc   '
_cod_database_code 7011798

loop_
_symmetry_equiv_pos_as_xyz
'x, y, z'
'x, -y, z+1/2'

loop_
_atom_site_label
_atom_site_type_symbol
_atom_site_fract_x
_atom_site_fract_y
_atom_site_fract_z
_atom_site_U_iso_or_equiv
_atom_site_adp_type
_atom_site_occupancy
_atom_site_symmetry_multiplicity
_atom_site_calc_flag
_atom_site_refinement_flags
_atom_site_disorder_assembly
_atom_site_disorder_group
S1 S 0.0258(8) 0.5039(4) 0.3356(4) 0.1043(16) Uani 1 1 d . . .
S2 S 0.0276(9) 0.0082(5) 0.5117(4) 0.120(2) Uani 1 1 d . . .
O1 O 0.1499(15) 0.3597(9) 0.4989(8) 0.089(3) Uani 1 1 d . . .
O2 O -0.0949(16) -0.1393(11) 0.3402(7) 0.093(4) Uani 1 1 d . . .
N1 N 0.3578(16) 0.2681(9) 0.4590(7) 0.060(3) Uani 1 1 d . . .
N2 N 0.392(2) 0.1414(13) 0.5978(12) 0.103(5) Uani 1 1 d . . .
N3 N -0.3121(17) -0.2294(10) 0.3856(8) 0.064(3) Uani 1 1 d . . .
N4 N -0.341(2) -0.3632(15) 0.2429(8) 0.098(5) Uani 1 1 d . . .
C1 C 0.462(2) 0.2356(12) 0.3927(9) 0.068(4) Uani 1 1 d . . .
C2 C 0.6353(18) 0.2662(11) 0.4189(8) 0.058(3) Uani 1 1 d . . .
C3 C 0.736(2) 0.2249(13) 0.3576(11) 0.081(5) Uani 1 1 d . . .
H3 H 0.8519 0.2443 0.3697 0.097 Uiso 1 1 calc R . .
C4 C 0.665(2) 0.1628(17) 0.2881(13) 0.086(5) Uani 1 1 d . . .
H4 H 0.7345 0.1340 0.2516 0.103 Uiso 1 1 calc R . .
C5 C 0.491(4) 0.1310(13) 0.2585(11) 0.108(8) Uani 1 1 d . . .
H5 H 0.4477 0.0870 0.2033 0.129 Uiso 1 1 calc R . .
C6 C 0.387(2) 0.1663(13) 0.3126(8) 0.068(4) Uani 1 1 d . . .
C7 C 0.721(2) 0.3395(13) 0.5011(10) 0.081(5) Uani 1 1 d . . .
H7C H 0.6395 0.3616 0.5355 0.097 Uiso 1 1 calc R . .
H7B H 0.7650 0.4070 0.4778 0.097 Uiso 1 1 calc R . .
H7A H 0.8136 0.2979 0.5435 0.097 Uiso 1 1 calc R . .
C8 C 0.193(3) 0.1411(16) 0.2877(11) 0.087(6) Uani 1 1 d . . .
H8C H 0.1594 0.0954 0.2300 0.104 Uiso 1 1 calc R . .
H8B H 0.1300 0.2122 0.2774 0.104 Uiso 1 1 calc R . .
H8A H 0.1673 0.1001 0.3400 0.104 Uiso 1 1 calc R . .
C9 C 0.3785(18) 0.2038(15) 0.5383(9) 0.072(4) Uani 1 1 d . . .
C10 C 0.2356(16) 0.3579(10) 0.4448(8) 0.048(3) Uani 1 1 d . . .
C11 C 0.212(2) 0.4350(11) 0.3655(10) 0.068(4) Uani 1 1 d . . .
C12 C 0.3585(17) 0.4657(8) 0.3055(6) 0.043(3) Uani 1 1 d . . .
H12 H 0.4696 0.4393 0.3118 0.051 Uiso 1 1 calc R . .
C13 C 0.2393(18) 0.5563(8) 0.2337(7) 0.058(3) Uani 1 1 d . . .
H13 H 0.2759 0.5944 0.1860 0.070 Uiso 1 1 calc R . .
C14 C 0.073(2) 0.5747(15) 0.2477(12) 0.088(5) Uani 1 1 d . . .
H14 H -0.0052 0.6249 0.2086 0.106 Uiso 1 1 calc R . .
C15 C -0.4072(18) -0.2659(10) 0.4493(8) 0.050(3) Uani 1 1 d . . .
C16 C -0.578(2) -0.2362(10) 0.4292(11) 0.069(4) Uani 1 1 d . . .
C17 C -0.678(3) -0.2748(13) 0.4820(11) 0.084(5) Uani 1 1 d . . .
H17 H -0.7956 -0.2610 0.4644 0.100 Uiso 1 1 calc R . .
C18 C -0.589(4) -0.3436(14) 0.5742(11) 0.110(8) Uani 1 1 d . . .
H18 H -0.6495 -0.3659 0.6177 0.132 Uiso 1 1 calc R . .
C19 C -0.424(3) -0.3698(14) 0.5893(12) 0.082(5) Uani 1 1 d . . .
H19 H -0.3718 -0.4173 0.6411 0.098 Uiso 1 1 calc R . .
C20 C -0.324(2) -0.3286(10) 0.5304(10) 0.076(5) Uani 1 1 d . . .
C21 C -0.656(2) -0.1627(13) 0.3362(10) 0.088(5) Uani 1 1 d . . .
H21C H -0.7762 -0.1499 0.3293 0.105 Uiso 1 1 calc R . .
H21B H -0.6424 -0.2030 0.2805 0.105 Uiso 1 1 calc R . .
H21A H -0.5977 -0.0901 0.3417 0.105 Uiso 1 1 calc R . .
C22 C -0.138(3) -0.3558(13) 0.5579(13) 0.100(7) Uani 1 1 d . . .
H22C H -0.0862 -0.3227 0.5116 0.120 Uiso 1 1 calc R . .
H22B H -0.1228 -0.4376 0.5593 0.120 Uiso 1 1 calc R . .
H22A H -0.0849 -0.3246 0.6207 0.120 Uiso 1 1 calc R . .
C23 C -0.325(2) -0.3008(12) 0.3065(11) 0.071(4) Uani 1 1 d . . .
C24 C -0.187(2) -0.1484(15) 0.3975(10) 0.081(5) Uani 1 1 d . . .
C25 C -0.1632(19) -0.0661(11) 0.4812(9) 0.061(4) Uani 1 1 d . . .
C26 C -0.283(2) -0.0351(11) 0.5393(8) 0.053(4) Uani 1 1 d . . .
H26 H -0.3932 -0.0621 0.5353 0.064 Uiso 1 1 calc R . .
C27 C -0.211(4) 0.024(3) 0.584(2) 0.26(2) Uani 1 1 d . . .
H27 H -0.2667 0.0519 0.6281 0.316 Uiso 1 1 calc R . .
C28 C -0.032(3) 0.0781(11) 0.5980(11) 0.097(7) Uani 1 1 d . . .
H28 H 0.0258 0.1335 0.6415 0.117 Uiso 1 1 calc R . .

loop_
_atom_site_aniso_label
_atom_site_aniso_U_11
_atom_site_aniso_U_22
_atom_site_aniso_U_33
_atom_site_aniso_U_23
_atom_site_aniso_U_13
_atom_site_aniso_U_12
S1 0.106(4) 0.097(3) 0.101(3) 0.013(3) 0.013(3) 0.000(3)
S2 0.122(5) 0.097(4) 0.138(4) 0.025(3) 0.028(4) -0.016(3)
O1 0.072(8) 0.083(7) 0.108(8) 0.008(6) 0.017(7) -0.001(6)
O2 0.094(9) 0.136(10) 0.064(5) 0.011(6) 0.048(6) -0.008(7)
N1 0.072(8) 0.067(7) 0.047(5) -0.006(5) 0.028(5) -0.003(6)
N2 0.117(13) 0.094(10) 0.108(10) 0.029(9) 0.048(10) -0.019(9)
N3 0.067(8) 0.058(6) 0.066(6) -0.013(6) 0.015(6) 0.000(6)
N4 0.094(10) 0.142(13) 0.056(6) -0.029(8) 0.016(7) 0.000(10)
C1 0.099(14) 0.055(7) 0.054(7) 0.009(6) 0.028(8) -0.001(9)
C2 0.057(8) 0.072(8) 0.041(5) 0.021(6) 0.006(5) 0.010(7)
C3 0.096(13) 0.083(10) 0.086(10) -0.018(9) 0.062(10) -0.007(9)
C4 0.082(11) 0.094(11) 0.094(10) -0.003(9) 0.046(9) -0.008(9)
C5 0.22(3) 0.055(8) 0.049(7) 0.007(7) 0.038(12) 0.004(13)
C6 0.089(11) 0.074(8) 0.041(6) -0.010(6) 0.019(7) -0.028(8)
C7 0.087(11) 0.080(9) 0.093(10) 0.004(8) 0.055(9) 0.024(8)
C8 0.098(14) 0.088(11) 0.062(8) 0.004(8) 0.002(9) -0.020(10)
C9 0.056(8) 0.115(12) 0.042(6) 0.010(7) 0.008(6) -0.028(8)
C10 0.043(6) 0.053(6) 0.058(6) -0.004(6) 0.030(6) 0.005(6)
C11 0.091(11) 0.055(7) 0.067(8) -0.009(7) 0.038(8) 0.003(8)
C12 0.073(7) 0.020(4) 0.036(5) 0.012(4) 0.016(5) 0.010(5)
C13 0.091(9) 0.030(4) 0.042(5) 0.018(4) -0.002(5) 0.020(5)
C14 0.085(12) 0.093(12) 0.082(10) 0.007(9) 0.017(9) 0.026(10)
C15 0.066(9) 0.037(6) 0.046(6) 0.005(5) 0.016(6) 0.002(6)
C16 0.108(13) 0.036(6) 0.085(9) 0.004(6) 0.065(9) -0.005(7)
C17 0.086(11) 0.062(9) 0.098(11) -0.021(8) 0.017(9) -0.019(9)
C18 0.22(3) 0.073(10) 0.058(8) 0.005(7) 0.079(13) -0.045(13)
C19 0.104(14) 0.072(9) 0.077(10) 0.027(8) 0.037(10) -0.008(10)
C20 0.115(15) 0.030(5) 0.073(8) -0.001(6) 0.009(9) -0.014(7)
C21 0.076(10) 0.063(8) 0.096(10) 0.019(7) -0.023(8) 0.029(7)
C22 0.127(18) 0.065(10) 0.098(12) 0.040(9) 0.015(12) 0.014(10)
C23 0.086(11) 0.049(7) 0.091(10) 0.013(7) 0.045(9) 0.010(7)
C24 0.084(11) 0.098(11) 0.054(8) 0.014(8) 0.010(8) 0.029(10)
C25 0.068(10) 0.050(7) 0.059(7) 0.016(6) 0.007(7) -0.005(7)
C26 0.086(10) 0.035(5) 0.034(6) -0.018(5) 0.008(6) -0.033(7)
C27 0.26(3) 0.36(4) 0.27(3) 0.27(3) 0.24(3) 0.24(3)
C28 0.16(2) 0.045(7) 0.068(9) 0.009(7) -0.005(11) 0.012(10)

loop_
_atom_type_symbol
_atom_type_description
_atom_type_scat_dispersion_real
_atom_type_scat_dispersion_imag
_atom_type_scat_source
C C 0.0033 0.0016 'International Tables Vol C Tables 4.2.6.8 and 6.1.1.4'
H H 0.0000 0.0000 'International Tables Vol C Tables 4.2.6.8 and 6.1.1.4'
N N 0.0061 0.0033 'International Tables Vol C Tables 4.2.6.8 and 6.1.1.4'
O O 0.0106 0.0060 'International Tables Vol C Tables 4.2.6.8 and 6.1.1.4'
S S 0.1246 0.1234 'International Tables Vol C Tables 4.2.6.8 and 6.1.1.4'

loop_
_geom_angle_atom_site_label_1
_geom_angle_atom_site_label_2
_geom_angle_atom_site_label_3
_geom_angle
_geom_angle_site_symmetry_1
_geom_angle_site_symmetry_3
_geom_angle_publ_flag
C14 S1 C11 93.2(9) . . ?
C28 S2 C25 90.9(11) . . ?
C9 N1 C10 117.1(11) . . ?
C9 N1 C1 116.5(12) . . ?
C10 N1 C1 126.3(10) . . ?
C24 N3 C23 113.9(13) . . ?
C24 N3 C15 130.1(12) . . ?
C23 N3 C15 114.9(11) . . ?
C2 C1 C6 123.1(14) . . ?
C2 C1 N1 117.8(12) . . ?
C6 C1 N1 118.8(15) . . ?
C1 C2 C3 116.5(13) . . ?
C1 C2 C7 125.7(13) . . ?
C3 C2 C7 117.8(13) . . ?
C4 C3 C2 118.1(16) . . ?
C3 C4 C5 127.2(17) . . ?
C6 C5 C4 118.2(15) . . ?
C5 C6 C1 116.8(17) . . ?
C5 C6 C8 124.0(15) . . ?
C1 C6 C8 119.0(15) . . ?
N2 C9 N1 172.9(17) . . ?
O1 C10 N1 115.6(12) . . ?
O1 C10 C11 123.2(12) . . ?
N1 C10 C11 121.1(11) . . ?
C10 C11 S1 115.2(10) . . ?
C10 C11 C12 125.9(12) . . ?
S1 C11 C12 118.8(9) . . ?
C13 C12 C11 95.0(10) . . ?
C14 C13 C12 115.5(11) . . ?
C13 C14 S1 117.4(12) . . ?
C16 C15 C20 122.5(13) . . ?
C16 C15 N3 118.8(11) . . ?
C20 C15 N3 118.7(13) . . ?
C17 C16 C15 121.8(14) . . ?
C17 C16 C21 120.3(16) . . ?
C15 C16 C21 117.6(12) . . ?
C16 C17 C18 116.9(18) . . ?
C19 C18 C17 118.0(15) . . ?
C18 C19 C20 122.6(16) . . ?
C15 C20 C19 117.6(17) . . ?
C15 C20 C22 124.1(15) . . ?
C19 C20 C22 118.3(15) . . ?
N4 C23 N3 176.5(17) . . ?
O2 C24 N3 121.9(15) . . ?
O2 C24 C25 119.9(17) . . ?
N3 C24 C25 118.2(14) . . ?
C26 C25 C24 129.8(13) . . ?
C26 C25 S2 114.4(9) . . ?
C24 C25 S2 115.8(12) . . ?
C26 C25 C27 30.8(13) . . ?
C24 C25 C27 160.6(17) . . ?
S2 C25 C27 83.5(13) . . ?
C27 C26 C25 99.9(19) . . ?
C26 C27 C28 136(2) . . ?
C26 C27 C25 49.2(18) . . ?
C28 C27 C25 86.7(11) . . ?
C27 C28 S2 98.9(16) . . ?

loop_
_geom_bond_atom_site_label_1
_geom_bond_atom_site_label_2
_geom_bond_distance
_geom_bond_site_symmetry_2
_geom_bond_publ_flag
S1 C14 1.639(18) . ?
S1 C11 1.657(18) . ?
S2 C28 1.66(2) . ?
S2 C25 1.717(16) . ?
O1 C10 1.175(15) . ?
O2 C24 1.259(19) . ?
N1 C9 1.337(18) . ?
N1 C10 1.415(16) . ?
N1 C1 1.484(19) . ?
N2 C9 1.105(18) . ?
N3 C24 1.36(2) . ?
N3 C23 1.39(2) . ?
N3 C15 1.413(18) . ?
N4 C23 1.147(18) . ?
C1 C2 1.39(2) . ?
C1 C6 1.401(19) . ?
C2 C3 1.438(18) . ?
C2 C7 1.47(2) . ?
C3 C4 1.24(2) . ?
C4 C5 1.41(3) . ?
C5 C6 1.35(3) . ?
C6 C8 1.54(3) . ?
C10 C11 1.423(17) . ?
C11 C12 1.682(18) . ?
C12 C13 1.602(12) . ?
C13 C14 1.43(2) . ?
C15 C16 1.37(2) . ?
C15 C20 1.385(18) . ?
C16 C17 1.33(2) . ?
C16 C21 1.570(19) . ?
C17 C18 1.55(3) . ?
C18 C19 1.33(3) . ?
C19 C20 1.40(2) . ?
C20 C22 1.48(3) . ?
C24 C25 1.51(2) . ?
C25 C26 1.49(2) . ?
C25 C27 1.94(4) . ?
C26 C27 1.01(5) . ?
C27 C28 1.55(4) . ?
